data_7127923
loop_
_publ_author_name
'Denker, Lars'
'Trzaskowski, Bartosz'
'Frank, Ren\'e'

_publ_section_title
;
 &quot;Give me five&quot; - an amino imidazoline-2-imine ligand stabilises
 the first neutral five-membered cyclic triel(I) carbenoides.
;
_journal_issue 22
_journal_name_full 'Chemical communications (Cambridge, England)'
_journal_page_first 2816
_journal_page_last 2819
_journal_paper_doi 10.1039/d1cc00010a
_journal_volume 57
_journal_year 2021
_chemical_formula_moiety 'C29 H42 N4'
_chemical_formula_sum 'C29 H42 N4'
_chemical_formula_weight 446.66
_space_group_crystal_system triclinic
_space_group_IT_number 2
_space_group_name_Hall '-P 1'
_space_group_name_H-M_alt 'P -1'
_atom_sites_solution_hydrogens mixed
_atom_sites_solution_primary iterative
_atom_sites_solution_secondary difmap
_audit_creation_method SHELXL-2018/3
_audit_update_record
;
2021-02-01 deposited with the CCDC.	2021-02-09 downloaded from the CCDC.
;
_cell_angle_alpha 72.119(2)
_cell_angle_beta 75.806(2)
_cell_angle_gamma 85.257(2)
_cell_formula_units_Z 2
_cell_length_a 9.2682(3)
_cell_length_b 11.9420(2)
_cell_length_c 12.8815(3)
_cell_measurement_reflns_used 59038
_cell_measurement_temperature 100(2)
_cell_measurement_theta_max 77.5140
_cell_measurement_theta_min 3.7000
_cell_volume 1315.40(6)
_computing_cell_refinement
;
 CrysAlisPro 1.171.40.35a (Rigaku Oxford Diffraction, 2018)
;
_computing_data_collection
;
 CrysAlisPro 1.171.40.35a (Rigaku Oxford Diffraction, 2018)
;
_computing_data_reduction
;
 CrysAlisPro 1.171.40.35a (Rigaku Oxford Diffraction, 2018)
;
_computing_publication_material 'OLEX2 v1.3 (O. V. Dolomanov et al., J. Appl. Cryst., 2009, 42, 339-341)'
_computing_structure_refinement 'SHELXL-2018/3 (G. M. Sheldrick, Acta Cryst., 2015, C71, 3-8)'
_computing_structure_solution 'SHELXT-2018/2 (G. M. Sheldrick, Acta Cryst., 2015, A71, 3-8)'
_diffrn_ambient_temperature 100(2)
_diffrn_measured_fraction_theta_full 0.999
_diffrn_measured_fraction_theta_max 0.985
_diffrn_measurement_device_type 'XtaLAB Synergy, Single source at home/near, HyPix'
_diffrn_measurement_method '\w scans'
_diffrn_radiation_type CuK\a
_diffrn_radiation_wavelength 1.54184
_diffrn_reflns_av_R_equivalents 0.0292
_diffrn_reflns_av_unetI/netI 0.0102
_diffrn_reflns_Laue_measured_fraction_full 0.999
_diffrn_reflns_Laue_measured_fraction_max 0.985
_diffrn_reflns_limit_h_max 11
_diffrn_reflns_limit_h_min -9
_diffrn_reflns_limit_k_max 15
_diffrn_reflns_limit_k_min -15
_diffrn_reflns_limit_l_max 16
_diffrn_reflns_limit_l_min -16
_diffrn_reflns_number 76016
_diffrn_reflns_point_group_measured_fraction_full 0.999
_diffrn_reflns_point_group_measured_fraction_max 0.985
_diffrn_reflns_theta_full 67.684
_diffrn_reflns_theta_max 77.413
_diffrn_reflns_theta_min 3.706
_diffrn_source 'micro-focus sealed X-ray tube'
_exptl_absorpt_coefficient_mu 0.506
_exptl_absorpt_correction_T_max 1.000
_exptl_absorpt_correction_T_min 0.493
_exptl_absorpt_correction_type gaussian
_exptl_absorpt_process_details
;
CrysAlisPro 1.171.40.59a (Rigaku Oxford Diffraction, 2019)
Numerical absorption correction based on gaussian integration over
			a multifaceted crystal model
Empirical absorption correction using spherical harmonics,
 implemented in SCALE3 ABSPACK scaling algorithm.
;
_exptl_crystal_colour colorless
_exptl_crystal_density_diffrn 1.128
_exptl_crystal_description irregular
_exptl_crystal_F_000 488
_exptl_crystal_recrystallization_method
;
 From a solution in  hot MeCN cooling to 25 deg C.
;
_exptl_crystal_size_max 0.299
_exptl_crystal_size_mid 0.190
_exptl_crystal_size_min 0.164
_refine_diff_density_max 0.192
_refine_diff_density_min -0.247
_refine_diff_density_rms 0.039
_refine_ls_extinction_method none
_refine_ls_goodness_of_fit_ref 1.022
_refine_ls_hydrogen_treatment mixed
_refine_ls_matrix_type full
_refine_ls_number_parameters 402
_refine_ls_number_reflns 5520
_refine_ls_number_restraints 30
_refine_ls_restrained_S_all 1.040
_refine_ls_R_factor_all 0.0408
_refine_ls_R_factor_gt 0.0398
_refine_ls_shift/su_max 0.001
_refine_ls_shift/su_mean 0.000
_refine_ls_structure_factor_coef Fsqd
_refine_ls_weighting_details 'w=1/[\s^2^(Fo^2^)+(0.0511P)^2^+0.3885P] where P=(Fo^2^+2Fc^2^)/3'
_refine_ls_weighting_scheme calc
_refine_ls_wR_factor_gt 0.1013
_refine_ls_wR_factor_ref 0.1021
_reflns_Friedel_coverage 0.000
_reflns_number_gt 5307
_reflns_number_total 5520
_reflns_threshold_expression 'I > 2\s(I)'
_cod_data_source_file d1cc00010a2.cif
_cod_data_source_block rf68rf
_cod_depositor_comments 'Adding full bibliography for 7127923--7127929.cif.'
_cod_database_code 7127923
_shelx_shelxl_version_number 2018/3
_shelx_space_group_comment
;
The symmetry employed for this shelxl refinement is uniquely defined
by the following loop, which should always be used as a source of
symmetry information in preference to the above space-group names.
They are only intended as comments.
;
_oxdiff_exptl_absorpt_empirical_full_min 0.855
_oxdiff_exptl_absorpt_empirical_full_max 1.213
_oxdiff_exptl_absorpt_empirical_details
;
Empirical correction (ABSPACK) includes:
- Absorption correction using spherical harmonics
- Frame scaling
;

loop_
_space_group_symop_operation_xyz
'x, y, z'
'-x, -y, -z'

loop_
_atom_site_label
_atom_site_type_symbol
_atom_site_fract_x
_atom_site_fract_y
_atom_site_fract_z
_atom_site_U_iso_or_equiv
_atom_site_adp_type
_atom_site_occupancy
_atom_site_site_symmetry_order
_atom_site_calc_flag
_atom_site_refinement_flags_posn
_atom_site_refinement_flags_adp
_atom_site_refinement_flags_occupancy
_atom_site_disorder_assembly
_atom_site_disorder_group
N1 N 0.64171(9) 0.50375(7) 0.18363(7) 0.02549(18) Uani 1 1 d . . . . .
N2 N 0.82168(9) 0.35583(7) 0.25280(7) 0.02379(18) Uani 1 1 d . . . . .
N3 N 0.63971(10) 0.30344(7) 0.19574(7) 0.02578(18) Uani 1 1 d . . . . .
N4 N 0.54914(11) 0.68291(8) 0.26870(8) 0.0342(2) Uani 1 1 d . . . . .
H4 H 0.5053(15) 0.6190(13) 0.2815(11) 0.036(3) Uiso 1 1 d . . . . .
C1 C 0.70072(10) 0.39812(8) 0.20764(8) 0.02268(19) Uani 1 1 d . . . . .
C2 C 0.83665(11) 0.23394(8) 0.26642(8) 0.0257(2) Uani 1 1 d . . . . .
C3 C 0.72685(12) 0.20274(9) 0.22954(8) 0.0266(2) Uani 1 1 d . . . . .
C4 C 0.89005(11) 0.42350(9) 0.30650(9) 0.0271(2) Uani 1 1 d . . . . .
H4A H 0.851476 0.504135 0.284559 0.033 Uiso 1 1 calc R U . . .
C5 C 0.84123(13) 0.37793(10) 0.43393(9) 0.0326(2) Uani 1 1 d . . . . .
H5A H 0.734514 0.378290 0.456372 0.049 Uiso 1 1 calc R U . . .
H5B H 0.880471 0.427701 0.466295 0.049 Uiso 1 1 calc R U . . .
H5C H 0.877942 0.299110 0.459384 0.049 Uiso 1 1 calc R U . . .
C6 C 1.05838(13) 0.43086(11) 0.26332(10) 0.0384(3) Uani 1 1 d . . . . .
H6A H 1.102294 0.355382 0.291702 0.058 Uiso 1 1 calc R U . . .
H6B H 1.096293 0.488047 0.288178 0.058 Uiso 1 1 calc R U . . .
H6C H 1.082701 0.453776 0.182849 0.058 Uiso 1 1 calc R U . . .
C7 C 0.96137(12) 0.16017(10) 0.30640(10) 0.0346(2) Uani 1 1 d . . . . .
H7A H 1.053471 0.185809 0.252999 0.052 Uiso 1 1 calc R U . . .
H7B H 0.945017 0.079300 0.314417 0.052 Uiso 1 1 calc R U . . .
H7C H 0.965925 0.167891 0.377546 0.052 Uiso 1 1 calc R U . . .
C8 C 0.69821(14) 0.08546(9) 0.22052(10) 0.0355(3) Uani 1 1 d . . . . .
H8A H 0.603771 0.056835 0.268775 0.053 Uiso 1 1 calc R U . . .
H8B H 0.775416 0.031264 0.242551 0.053 Uiso 1 1 calc R U . . .
H8C H 0.697012 0.092746 0.144410 0.053 Uiso 1 1 calc R U . . .
C9 C 0.5249(3) 0.3271(2) 0.1270(2) 0.0246(4) Uani 0.811(4) 1 d . . P A 1
H9 H 0.476147 0.401619 0.132958 0.029 Uiso 0.811(4) 1 calc R U P A 1
C9' C 0.5625(12) 0.2958(11) 0.1161(10) 0.032(2) Uani 0.189(4) 1 d . . P A 2
H9' H 0.562456 0.211473 0.124079 0.038 Uiso 0.189(4) 1 calc R U P A 2
C10' C 0.4015(7) 0.3233(6) 0.1684(5) 0.0347(19) Uani 0.189(4) 1 d . . P A 2
H10A H 0.369491 0.267026 0.240810 0.052 Uiso 0.189(4) 1 calc R U P A 2
H10B H 0.338291 0.319033 0.120841 0.052 Uiso 0.189(4) 1 calc R U P A 2
H10C H 0.396000 0.400960 0.176328 0.052 Uiso 0.189(4) 1 calc R U P A 2
C11 C 0.6103(5) 0.3494(3) 0.0034(3) 0.0448(13) Uani 0.811(4) 1 d . . P A 1
H11A H 0.681968 0.410452 -0.015892 0.067 Uiso 0.811(4) 1 calc R U P A 1
H11B H 0.541439 0.373227 -0.044315 0.067 Uiso 0.811(4) 1 calc R U P A 1
H11C H 0.660591 0.278498 -0.006291 0.067 Uiso 0.811(4) 1 calc R U P A 1
C11' C 0.5943(17) 0.3471(8) 0.0060(13) 0.029(4) Uani 0.189(4) 1 d . . P A 2
H11D H 0.616238 0.428565 -0.009372 0.044 Uiso 0.189(4) 1 calc R U P A 2
H11E H 0.510451 0.341040 -0.023340 0.044 Uiso 0.189(4) 1 calc R U P A 2
H11F H 0.679044 0.308823 -0.028850 0.044 Uiso 0.189(4) 1 calc R U P A 2
C12 C 0.72958(10) 0.60428(8) 0.14203(7) 0.02189(19) Uani 1 1 d . . . . .
C13 C 0.85933(11) 0.61877(9) 0.05729(8) 0.0290(2) Uani 1 1 d . . . . .
H13 H 0.894058 0.556717 0.028217 0.035 Uiso 1 1 calc R U . . .
C14 C 0.93820(12) 0.72339(10) 0.01507(9) 0.0321(2) Uani 1 1 d . . . . .
H14 H 1.025342 0.730538 -0.040710 0.039 Uiso 1 1 calc R U . . .
C15 C 0.88651(13) 0.81650(10) 0.05635(10) 0.0361(3) Uani 1 1 d . . . . .
H15 H 0.938829 0.886765 0.028324 0.043 Uiso 1 1 calc R U . . .
C16 C 0.75596(13) 0.80559(9) 0.14004(10) 0.0358(3) Uani 1 1 d . . . . .
H16 H 0.721259 0.868923 0.167197 0.043 Uiso 1 1 calc R U . . .
C17 C 0.67732(11) 0.70090(8) 0.18318(8) 0.0246(2) Uani 1 1 d . . . . .
C18 C 0.48730(11) 0.76690(8) 0.32581(8) 0.0251(2) Uani 1 1 d . . . . .
C19 C 0.54341(11) 0.77371(9) 0.41550(8) 0.0273(2) Uani 1 1 d . . . . .
C20 C 0.47414(11) 0.85042(10) 0.47566(8) 0.0284(2) Uani 1 1 d . . . . .
H20 H 0.508628 0.854683 0.536315 0.034 Uiso 1 1 calc R U . . .
C21 C 0.35516(11) 0.92014(9) 0.44661(8) 0.0279(2) Uani 1 1 d . . . . .
H21 H 0.309794 0.970451 0.487868 0.034 Uiso 1 1 calc R U . . .
C22 C 0.30347(12) 0.91504(9) 0.35594(9) 0.0300(2) Uani 1 1 d . . . . .
H22 H 0.224422 0.963152 0.335992 0.036 Uiso 1 1 calc R U . . .
C23 C 0.36843(12) 0.83870(9) 0.29421(8) 0.0281(2) Uani 1 1 d . . . . .
C24 C 0.6829(8) 0.7017(5) 0.4510(5) 0.0243(10) Uani 0.625(18) 1 d . . P B 1
H24 H 0.732340 0.664834 0.393137 0.029 Uiso 0.625(18) 1 calc R U P B 1
C24' C 0.6543(14) 0.6901(12) 0.4469(11) 0.041(3) Uani 0.375(18) 1 d . . P B 2
H24' H 0.675456 0.644112 0.393538 0.049 Uiso 0.375(18) 1 calc R U P B 2
C25 C 0.7951(5) 0.7779(4) 0.4669(4) 0.0393(9) Uani 0.625(18) 1 d . . P B 1
H25A H 0.822761 0.842996 0.400361 0.059 Uiso 0.625(18) 1 calc R U P B 1
H25B H 0.881927 0.731693 0.481012 0.059 Uiso 0.625(18) 1 calc R U P B 1
H25C H 0.751177 0.806884 0.529463 0.059 Uiso 0.625(18) 1 calc R U P B 1
C25' C 0.7976(10) 0.7528(14) 0.4322(14) 0.076(4) Uani 0.375(18) 1 d . . P B 2
H25D H 0.831294 0.797857 0.355101 0.114 Uiso 0.375(18) 1 calc R U P B 2
H25E H 0.872306 0.695723 0.453839 0.114 Uiso 0.375(18) 1 calc R U P B 2
H25F H 0.779551 0.804365 0.478474 0.114 Uiso 0.375(18) 1 calc R U P B 2
C26 C 0.6198(9) 0.6059(7) 0.5586(6) 0.049(2) Uani 0.625(18) 1 d . . P B 1
H26A H 0.567058 0.641304 0.614790 0.073 Uiso 0.625(18) 1 calc R U P B 1
H26B H 0.699607 0.557777 0.584508 0.073 Uiso 0.625(18) 1 calc R U P B 1
H26C H 0.552850 0.558089 0.544493 0.073 Uiso 0.625(18) 1 calc R U P B 1
C26' C 0.6244(9) 0.6016(7) 0.5641(7) 0.0154(17) Uani 0.375(18) 1 d . U P B 2
H26D H 0.598798 0.643023 0.619361 0.023 Uiso 0.375(18) 1 calc R U P B 2
H26E H 0.711980 0.554557 0.573734 0.023 Uiso 0.375(18) 1 calc R U P B 2
H26F H 0.543504 0.551628 0.572844 0.023 Uiso 0.375(18) 1 calc R U P B 2
C27 C 0.3061(5) 0.8234(4) 0.1990(3) 0.0270(6) Uani 0.685(6) 1 d D . P C 1
H27 H 0.387132 0.795456 0.147802 0.032 Uiso 0.685(6) 1 calc R U P C 1
C27' C 0.3143(14) 0.8470(10) 0.1953(11) 0.059(4) Uani 0.315(6) 1 d D U P C 2
H27' H 0.369042 0.783830 0.168139 0.071 Uiso 0.315(6) 1 calc R U P C 2
C28 C 0.1852(2) 0.7333(2) 0.24454(16) 0.0419(6) Uani 0.685(6) 1 d D . P C 1
H28A H 0.224260 0.659223 0.282674 0.063 Uiso 0.685(6) 1 calc R U P C 1
H28B H 0.148456 0.724580 0.183963 0.063 Uiso 0.685(6) 1 calc R U P C 1
H28C H 0.105513 0.758268 0.296163 0.063 Uiso 0.685(6) 1 calc R U P C 1
C28' C 0.1547(10) 0.8093(13) 0.2242(9) 0.111(4) Uani 0.315(6) 1 d D U P C 2
H28D H 0.131548 0.796670 0.159957 0.166 Uiso 0.315(6) 1 calc R U P C 2
H28E H 0.090508 0.869657 0.245790 0.166 Uiso 0.315(6) 1 calc R U P C 2
H28F H 0.140180 0.737648 0.285088 0.166 Uiso 0.315(6) 1 calc R U P C 2
C29 C 0.2473(4) 0.94075(19) 0.1317(2) 0.0548(8) Uani 0.685(6) 1 d D . P C 1
H29A H 0.158440 0.963645 0.177238 0.082 Uiso 0.685(6) 1 calc R U P C 1
H29B H 0.225448 0.931440 0.065771 0.082 Uiso 0.685(6) 1 calc R U P C 1
H29C H 0.321470 1.000332 0.110244 0.082 Uiso 0.685(6) 1 calc R U P C 1
C29' C 0.3536(16) 0.9523(10) 0.0978(7) 0.124(4) Uani 0.315(6) 1 d D U P C 2
H29D H 0.329507 0.939751 0.033902 0.185 Uiso 0.315(6) 1 calc R U P C 2
H29E H 0.458245 0.966788 0.081874 0.185 Uiso 0.315(6) 1 calc R U P C 2
H29F H 0.298515 1.018950 0.114217 0.185 Uiso 0.315(6) 1 calc R U P C 2
C32 C 0.40381(16) 0.23573(13) 0.16978(14) 0.0378(4) Uani 0.811(4) 1 d . . P A 1
H32A H 0.443940 0.163648 0.155758 0.057 Uiso 0.811(4) 1 calc R U P A 1
H32B H 0.324755 0.263374 0.131817 0.057 Uiso 0.811(4) 1 calc R U P A 1
H32C H 0.365811 0.222132 0.248933 0.057 Uiso 0.811(4) 1 calc R U P A 1

loop_
_atom_site_aniso_label
_atom_site_aniso_U_11
_atom_site_aniso_U_22
_atom_site_aniso_U_33
_atom_site_aniso_U_23
_atom_site_aniso_U_13
_atom_site_aniso_U_12
N1 0.0217(4) 0.0269(4) 0.0291(4) -0.0119(3) -0.0044(3) 0.0022(3)
N2 0.0229(4) 0.0239(4) 0.0259(4) -0.0105(3) -0.0046(3) 0.0011(3)
N3 0.0292(4) 0.0261(4) 0.0221(4) -0.0070(3) -0.0049(3) -0.0049(3)
N4 0.0357(5) 0.0249(4) 0.0349(5) -0.0139(4) 0.0129(4) -0.0046(4)
C1 0.0212(4) 0.0272(5) 0.0192(4) -0.0094(4) -0.0001(3) -0.0018(3)
C2 0.0264(5) 0.0231(5) 0.0238(5) -0.0077(4) 0.0022(4) 0.0000(4)
C3 0.0314(5) 0.0251(5) 0.0201(4) -0.0077(4) 0.0026(4) -0.0041(4)
C4 0.0293(5) 0.0255(5) 0.0297(5) -0.0097(4) -0.0108(4) -0.0001(4)
C5 0.0339(6) 0.0376(6) 0.0296(5) -0.0140(4) -0.0092(4) 0.0018(4)
C6 0.0309(6) 0.0452(7) 0.0381(6) -0.0071(5) -0.0096(5) -0.0100(5)
C7 0.0299(5) 0.0281(5) 0.0415(6) -0.0095(4) -0.0033(5) 0.0050(4)
C8 0.0481(7) 0.0255(5) 0.0318(5) -0.0094(4) -0.0043(5) -0.0064(5)
C9 0.0214(13) 0.0273(10) 0.0273(9) -0.0109(7) -0.0066(9) 0.0009(7)
C9' 0.016(4) 0.046(6) 0.037(4) -0.020(4) -0.002(3) 0.003(3)
C10' 0.031(4) 0.039(4) 0.037(3) -0.014(3) -0.008(3) -0.006(2)
C11 0.0424(18) 0.072(2) 0.0212(14) -0.0157(12) -0.0134(11) 0.0163(13)
C11' 0.019(4) 0.010(4) 0.059(9) -0.014(4) -0.003(4) -0.006(3)
C12 0.0222(4) 0.0257(5) 0.0180(4) -0.0063(3) -0.0062(3) 0.0031(3)
C13 0.0269(5) 0.0350(5) 0.0246(5) -0.0128(4) -0.0018(4) 0.0048(4)
C14 0.0260(5) 0.0410(6) 0.0218(5) -0.0046(4) 0.0023(4) -0.0003(4)
C15 0.0355(6) 0.0307(5) 0.0322(5) -0.0015(4) 0.0022(4) -0.0067(4)
C16 0.0396(6) 0.0251(5) 0.0357(6) -0.0097(4) 0.0051(5) -0.0021(4)
C17 0.0255(5) 0.0255(5) 0.0194(4) -0.0058(4) -0.0008(4) 0.0021(4)
C18 0.0260(5) 0.0234(4) 0.0218(4) -0.0075(4) 0.0025(4) 0.0004(4)
C19 0.0235(5) 0.0313(5) 0.0206(4) -0.0038(4) 0.0007(4) 0.0035(4)
C20 0.0261(5) 0.0382(6) 0.0212(5) -0.0107(4) -0.0030(4) -0.0013(4)
C21 0.0286(5) 0.0285(5) 0.0272(5) -0.0143(4) -0.0001(4) 0.0011(4)
C22 0.0284(5) 0.0316(5) 0.0293(5) -0.0105(4) -0.0066(4) 0.0084(4)
C23 0.0287(5) 0.0327(5) 0.0233(5) -0.0105(4) -0.0045(4) 0.0019(4)
C24 0.013(2) 0.0338(14) 0.0213(12) -0.0043(9) -0.0046(13) 0.0099(15)
C24' 0.014(3) 0.077(5) 0.025(2) -0.006(2) -0.003(2) -0.002(2)
C25 0.0261(12) 0.0382(14) 0.0464(19) 0.0033(12) -0.0145(12) -0.0034(9)
C25' 0.027(3) 0.090(7) 0.075(6) 0.032(5) -0.017(3) -0.005(3)
C26 0.049(3) 0.045(3) 0.049(3) -0.006(2) -0.019(2) 0.0104(19)
C26' 0.016(2) 0.014(2) 0.012(2) -0.0007(15) 0.0001(15) -0.0011(15)
C27 0.0350(14) 0.0305(11) 0.0206(10) -0.0124(8) -0.0103(8) 0.0022(9)
C27' 0.052(4) 0.073(6) 0.066(5) -0.041(3) -0.015(3) 0.007(3)
C28 0.0433(11) 0.0556(14) 0.0304(9) -0.0122(9) -0.0111(8) -0.0153(9)
C28' 0.100(5) 0.169(9) 0.109(6) -0.084(6) -0.054(4) 0.000(5)
C29 0.091(2) 0.0425(12) 0.0402(12) -0.0051(9) -0.0411(13) 0.0007(11)
C29' 0.139(8) 0.181(8) 0.058(4) -0.018(4) -0.057(5) -0.006(6)
C32 0.0279(7) 0.0353(9) 0.0503(9) -0.0117(6) -0.0092(6) -0.0049(5)

loop_
_atom_type_symbol
_atom_type_description
_atom_type_scat_dispersion_real
_atom_type_scat_dispersion_imag
_atom_type_scat_source
C C 0.0181 0.0091 'International Tables Vol C Tables 4.2.6.8 and 6.1.1.4'
H H 0.0000 0.0000 'International Tables Vol C Tables 4.2.6.8 and 6.1.1.4'
N N 0.0311 0.0180 'International Tables Vol C Tables 4.2.6.8 and 6.1.1.4'

loop_
_geom_angle_atom_site_label_1
_geom_angle_atom_site_label_2
_geom_angle_atom_site_label_3
_geom_angle
_geom_angle_site_symmetry_1
_geom_angle_site_symmetry_3
_geom_angle_publ_flag
C1 N1 C12 121.49(8) . . ?
C1 N2 C2 109.01(8) . . ?
C1 N2 C4 121.81(8) . . ?
C2 N2 C4 126.87(8) . . ?
C1 N3 C3 109.14(8) . . ?
C1 N3 C9' 130.8(5) . . ?
C3 N3 C9' 112.5(5) . . ?
C1 N3 C9 117.86(11) . . ?
C3 N3 C9 130.95(11) . . ?
C17 N4 C18 124.14(9) . . ?
C17 N4 H4 114.4(9) . . ?
C18 N4 H4 121.3(9) . . ?
N1 C1 N3 122.58(9) . . ?
N1 C1 N2 130.87(9) . . ?
N3 C1 N2 106.45(8) . . ?
C3 C2 N2 107.43(9) . . ?
C3 C2 C7 128.49(9) . . ?
N2 C2 C7 123.92(9) . . ?
C2 C3 N3 107.90(8) . . ?
C2 C3 C8 128.60(10) . . ?
N3 C3 C8 123.48(10) . . ?
N2 C4 C6 112.03(9) . . ?
N2 C4 C5 111.40(8) . . ?
C6 C4 C5 113.18(9) . . ?
N2 C4 H4A 106.6 . . ?
C6 C4 H4A 106.6 . . ?
C5 C4 H4A 106.6 . . ?
C4 C5 H5A 109.5 . . ?
C4 C5 H5B 109.5 . . ?
H5A C5 H5B 109.5 . . ?
C4 C5 H5C 109.5 . . ?
H5A C5 H5C 109.5 . . ?
H5B C5 H5C 109.5 . . ?
C4 C6 H6A 109.5 . . ?
C4 C6 H6B 109.5 . . ?
H6A C6 H6B 109.5 . . ?
C4 C6 H6C 109.5 . . ?
H6A C6 H6C 109.5 . . ?
H6B C6 H6C 109.5 . . ?
C2 C7 H7A 109.5 . . ?
C2 C7 H7B 109.5 . . ?
H7A C7 H7B 109.5 . . ?
C2 C7 H7C 109.5 . . ?
H7A C7 H7C 109.5 . . ?
H7B C7 H7C 109.5 . . ?
C3 C8 H8A 109.5 . . ?
C3 C8 H8B 109.5 . . ?
H8A C8 H8B 109.5 . . ?
C3 C8 H8C 109.5 . . ?
H8A C8 H8C 109.5 . . ?
H8B C8 H8C 109.5 . . ?
N3 C9 C32 113.73(17) . . ?
N3 C9 C11 106.8(2) . . ?
C32 C9 C11 116.1(2) . . ?
N3 C9 H9 106.5 . . ?
C32 C9 H9 106.5 . . ?
C11 C9 H9 106.5 . . ?
C11' C9' N3 128.6(11) . . ?
C11' C9' C10' 110.4(11) . . ?
N3 C9' C10' 102.6(7) . . ?
C11' C9' H9' 104.3 . . ?
N3 C9' H9' 104.3 . . ?
C10' C9' H9' 104.3 . . ?
C9' C10' H10A 109.5 . . ?
C9' C10' H10B 109.5 . . ?
H10A C10' H10B 109.5 . . ?
C9' C10' H10C 109.5 . . ?
H10A C10' H10C 109.5 . . ?
H10B C10' H10C 109.5 . . ?
C9 C11 H11A 109.5 . . ?
C9 C11 H11B 109.5 . . ?
H11A C11 H11B 109.5 . . ?
C9 C11 H11C 109.5 . . ?
H11A C11 H11C 109.5 . . ?
H11B C11 H11C 109.5 . . ?
C9' C11' H11D 109.5 . . ?
C9' C11' H11E 109.5 . . ?
H11D C11' H11E 109.5 . . ?
C9' C11' H11F 109.5 . . ?
H11D C11' H11F 109.5 . . ?
H11E C11' H11F 109.5 . . ?
C13 C12 N1 124.35(9) . . ?
C13 C12 C17 118.00(9) . . ?
N1 C12 C17 117.49(8) . . ?
C14 C13 C12 121.80(9) . . ?
C14 C13 H13 119.1 . . ?
C12 C13 H13 119.1 . . ?
C15 C14 C13 119.58(9) . . ?
C15 C14 H14 120.2 . . ?
C13 C14 H14 120.2 . . ?
C14 C15 C16 120.13(10) . . ?
C14 C15 H15 119.9 . . ?
C16 C15 H15 119.9 . . ?
C17 C16 C15 120.52(10) . . ?
C17 C16 H16 119.7 . . ?
C15 C16 H16 119.7 . . ?
N4 C17 C16 123.52(9) . . ?
N4 C17 C12 116.50(9) . . ?
C16 C17 C12 119.96(9) . . ?
C23 C18 C19 121.02(9) . . ?
C23 C18 N4 119.64(9) . . ?
C19 C18 N4 119.30(9) . . ?
C20 C19 C18 118.42(9) . . ?
C20 C19 C24' 124.6(6) . . ?
C18 C19 C24' 116.4(6) . . ?
C20 C19 C24 117.7(3) . . ?
C18 C19 C24 123.9(3) . . ?
C21 C20 C19 121.09(9) . . ?
C21 C20 H20 119.5 . . ?
C19 C20 H20 119.5 . . ?
C20 C21 C22 119.94(9) . . ?
C20 C21 H21 120.0 . . ?
C22 C21 H21 120.0 . . ?
C21 C22 C23 120.87(9) . . ?
C21 C22 H22 119.6 . . ?
C23 C22 H22 119.6 . . ?
C22 C23 C18 118.62(9) . . ?
C22 C23 C27' 116.5(5) . . ?
C18 C23 C27' 124.7(5) . . ?
C22 C23 C27 122.29(18) . . ?
C18 C23 C27 118.90(18) . . ?
C25 C24 C26 112.0(5) . . ?
C25 C24 C19 112.9(4) . . ?
C26 C24 C19 105.2(5) . . ?
C25 C24 H24 108.9 . . ?
C26 C24 H24 108.9 . . ?
C19 C24 H24 108.9 . . ?
C19 C24' C26' 119.8(9) . . ?
C19 C24' C25' 109.8(9) . . ?
C26' C24' C25' 106.6(8) . . ?
C19 C24' H24' 106.7 . . ?
C26' C24' H24' 106.7 . . ?
C25' C24' H24' 106.7 . . ?
C24 C25 H25A 109.5 . . ?
C24 C25 H25B 109.5 . . ?
H25A C25 H25B 109.5 . . ?
C24 C25 H25C 109.5 . . ?
H25A C25 H25C 109.5 . . ?
H25B C25 H25C 109.5 . . ?
C24' C25' H25D 109.5 . . ?
C24' C25' H25E 109.5 . . ?
H25D C25' H25E 109.5 . . ?
C24' C25' H25F 109.5 . . ?
H25D C25' H25F 109.5 . . ?
H25E C25' H25F 109.5 . . ?
C24 C26 H26A 109.5 . . ?
C24 C26 H26B 109.5 . . ?
H26A C26 H26B 109.5 . . ?
C24 C26 H26C 109.5 . . ?
H26A C26 H26C 109.5 . . ?
H26B C26 H26C 109.5 . . ?
C24' C26' H26D 109.5 . . ?
C24' C26' H26E 109.5 . . ?
H26D C26' H26E 109.5 . . ?
C24' C26' H26F 109.5 . . ?
H26D C26' H26F 109.5 . . ?
H26E C26' H26F 109.5 . . ?
C28 C27 C29 110.0(3) . . ?
C28 C27 C23 110.7(2) . . ?
C29 C27 C23 111.5(3) . . ?
C28 C27 H27 108.2 . . ?
C29 C27 H27 108.2 . . ?
C23 C27 H27 108.2 . . ?
C23 C27' C29' 117.9(8) . . ?
C23 C27' C28' 112.4(8) . . ?
C29' C27' C28' 114.8(11) . . ?
C23 C27' H27' 103.0 . . ?
C29' C27' H27' 103.0 . . ?
C28' C27' H27' 103.0 . . ?
C27 C28 H28A 109.5 . . ?
C27 C28 H28B 109.5 . . ?
H28A C28 H28B 109.5 . . ?
C27 C28 H28C 109.5 . . ?
H28A C28 H28C 109.5 . . ?
H28B C28 H28C 109.5 . . ?
C27' C28' H28D 109.5 . . ?
C27' C28' H28E 109.5 . . ?
H28D C28' H28E 109.5 . . ?
C27' C28' H28F 109.5 . . ?
H28D C28' H28F 109.5 . . ?
H28E C28' H28F 109.5 . . ?
C27 C29 H29A 109.5 . . ?
C27 C29 H29B 109.5 . . ?
H29A C29 H29B 109.5 . . ?
C27 C29 H29C 109.5 . . ?
H29A C29 H29C 109.5 . . ?
H29B C29 H29C 109.5 . . ?
C27' C29' H29D 109.5 . . ?
C27' C29' H29E 109.5 . . ?
H29D C29' H29E 109.5 . . ?
C27' C29' H29F 109.5 . . ?
H29D C29' H29F 109.5 . . ?
H29E C29' H29F 109.5 . . ?
C9 C32 H32A 109.5 . . ?
C9 C32 H32B 109.5 . . ?
H32A C32 H32B 109.5 . . ?
C9 C32 H32C 109.5 . . ?
H32A C32 H32C 109.5 . . ?
H32B C32 H32C 109.5 . . ?

loop_
_geom_bond_atom_site_label_1
_geom_bond_atom_site_label_2
_geom_bond_distance
_geom_bond_site_symmetry_2
_geom_bond_publ_flag
N1 C1 1.3097(13) . ?
N1 C12 1.3943(13) . ?
N2 C1 1.3770(12) . ?
N2 C2 1.4108(12) . ?
N2 C4 1.4752(12) . ?
N3 C1 1.3697(12) . ?
N3 C3 1.4065(13) . ?
N3 C9' 1.415(12) . ?
N3 C9 1.501(2) . ?
N4 C17 1.3878(13) . ?
N4 C18 1.4237(12) . ?
N4 H4 0.846(14) . ?
C2 C3 1.3449(15) . ?
C2 C7 1.4908(14) . ?
C3 C8 1.4907(14) . ?
C4 C6 1.5226(15) . ?
C4 C5 1.5242(14) . ?
C4 H4A 0.9800 . ?
C5 H5A 0.9600 . ?
C5 H5B 0.9600 . ?
C5 H5C 0.9600 . ?
C6 H6A 0.9600 . ?
C6 H6B 0.9600 . ?
C6 H6C 0.9600 . ?
C7 H7A 0.9600 . ?
C7 H7B 0.9600 . ?
C7 H7C 0.9600 . ?
C8 H8A 0.9600 . ?
C8 H8B 0.9600 . ?
C8 H8C 0.9600 . ?
C9 C32 1.511(3) . ?
C9 C11 1.546(4) . ?
C9 H9 0.9800 . ?
C9' C11' 1.329(18) . ?
C9' C10' 1.533(11) . ?
C9' H9' 0.9800 . ?
C10' H10A 0.9600 . ?
C10' H10B 0.9600 . ?
C10' H10C 0.9600 . ?
C11 H11A 0.9600 . ?
C11 H11B 0.9600 . ?
C11 H11C 0.9600 . ?
C11' H11D 0.9600 . ?
C11' H11E 0.9600 . ?
C11' H11F 0.9600 . ?
C12 C13 1.3937(13) . ?
C12 C17 1.4157(13) . ?
C13 C14 1.3892(15) . ?
C13 H13 0.9300 . ?
C14 C15 1.3780(16) . ?
C14 H14 0.9300 . ?
C15 C16 1.3940(15) . ?
C15 H15 0.9300 . ?
C16 C17 1.3887(14) . ?
C16 H16 0.9300 . ?
C18 C23 1.4014(14) . ?
C18 C19 1.4040(14) . ?
C19 C20 1.3952(14) . ?
C19 C24' 1.415(12) . ?
C19 C24 1.576(6) . ?
C20 C21 1.3815(15) . ?
C20 H20 0.9300 . ?
C21 C22 1.3857(15) . ?
C21 H21 0.9300 . ?
C22 C23 1.3949(14) . ?
C22 H22 0.9300 . ?
C23 C27' 1.453(14) . ?
C23 C27 1.541(4) . ?
C24 C25 1.525(7) . ?
C24 C26 1.521(10) . ?
C24 H24 0.9800 . ?
C24' C26' 1.528(15) . ?
C24' C25' 1.522(13) . ?
C24' H24' 0.9800 . ?
C25 H25A 0.9600 . ?
C25 H25B 0.9600 . ?
C25 H25C 0.9600 . ?
C25' H25D 0.9600 . ?
C25' H25E 0.9600 . ?
C25' H25F 0.9600 . ?
C26 H26A 0.9600 . ?
C26 H26B 0.9600 . ?
C26 H26C 0.9600 . ?
C26' H26D 0.9600 . ?
C26' H26E 0.9600 . ?
C26' H26F 0.9600 . ?
C27 C28 1.499(4) . ?
C27 C29 1.540(4) . ?
C27 H27 0.9800 . ?
C27' C29' 1.474(11) . ?
C27' C28' 1.506(11) . ?
C27' H27' 0.9800 . ?
C28 H28A 0.9600 . ?
C28 H28B 0.9600 . ?
C28 H28C 0.9600 . ?
C28' H28D 0.9600 . ?
C28' H28E 0.9600 . ?
C28' H28F 0.9600 . ?
C29 H29A 0.9600 . ?
C29 H29B 0.9600 . ?
C29 H29C 0.9600 . ?
C29' H29D 0.9600 . ?
C29' H29E 0.9600 . ?
C29' H29F 0.9600 . ?
C32 H32A 0.9600 . ?
C32 H32B 0.9600 . ?
C32 H32C 0.9600 . ?

loop_
_geom_torsion_atom_site_label_1
_geom_torsion_atom_site_label_2
_geom_torsion_atom_site_label_3
_geom_torsion_atom_site_label_4
_geom_torsion
_geom_torsion_site_symmetry_1
_geom_torsion_site_symmetry_2
_geom_torsion_site_symmetry_3
_geom_torsion_site_symmetry_4
_geom_torsion_publ_flag
C12 N1 C1 N3 -147.50(9) . . . . ?
C12 N1 C1 N2 36.52(15) . . . . ?
C3 N3 C1 N1 -179.17(8) . . . . ?
C9' N3 C1 N1 34.2(6) . . . . ?
C9 N3 C1 N1 15.33(16) . . . . ?
C3 N3 C1 N2 -2.34(10) . . . . ?
C9' N3 C1 N2 -149.0(6) . . . . ?
C9 N3 C1 N2 -167.85(12) . . . . ?
C2 N2 C1 N1 177.73(10) . . . . ?
C4 N2 C1 N1 13.88(15) . . . . ?
C2 N2 C1 N3 1.27(10) . . . . ?
C4 N2 C1 N3 -162.58(8) . . . . ?
C1 N2 C2 C3 0.31(11) . . . . ?
C4 N2 C2 C3 163.13(9) . . . . ?
C1 N2 C2 C7 175.95(9) . . . . ?
C4 N2 C2 C7 -21.23(15) . . . . ?
N2 C2 C3 N3 -1.73(11) . . . . ?
C7 C2 C3 N3 -177.11(9) . . . . ?
N2 C2 C3 C8 176.61(9) . . . . ?
C7 C2 C3 C8 1.24(17) . . . . ?
C1 N3 C3 C2 2.59(11) . . . . ?
C9' N3 C3 C2 155.8(5) . . . . ?
C9 N3 C3 C2 165.56(15) . . . . ?
C1 N3 C3 C8 -175.86(9) . . . . ?
C9' N3 C3 C8 -22.6(5) . . . . ?
C9 N3 C3 C8 -12.89(19) . . . . ?
C1 N2 C4 C6 -130.89(10) . . . . ?
C2 N2 C4 C6 68.29(12) . . . . ?
C1 N2 C4 C5 101.19(10) . . . . ?
C2 N2 C4 C5 -59.63(12) . . . . ?
C1 N3 C9 C32 -145.25(14) . . . . ?
C3 N3 C9 C32 53.0(2) . . . . ?
C1 N3 C9 C11 85.3(2) . . . . ?
C3 N3 C9 C11 -76.4(2) . . . . ?
C1 N3 C9' C11' 42.8(14) . . . . ?
C3 N3 C9' C11' -103.0(12) . . . . ?
C1 N3 C9' C10' -86.6(8) . . . . ?
C3 N3 C9' C10' 127.6(6) . . . . ?
C1 N1 C12 C13 45.16(14) . . . . ?
C1 N1 C12 C17 -139.60(9) . . . . ?
N1 C12 C13 C14 176.54(9) . . . . ?
C17 C12 C13 C14 1.33(15) . . . . ?
C12 C13 C14 C15 -0.98(16) . . . . ?
C13 C14 C15 C16 0.07(17) . . . . ?
C14 C15 C16 C17 0.45(19) . . . . ?
C18 N4 C17 C16 -3.17(18) . . . . ?
C18 N4 C17 C12 175.02(10) . . . . ?
C15 C16 C17 N4 178.05(11) . . . . ?
C15 C16 C17 C12 -0.07(17) . . . . ?
C13 C12 C17 N4 -179.05(9) . . . . ?
N1 C12 C17 N4 5.41(13) . . . . ?
C13 C12 C17 C16 -0.79(14) . . . . ?
N1 C12 C17 C16 -176.34(10) . . . . ?
C17 N4 C18 C23 98.61(13) . . . . ?
C17 N4 C18 C19 -83.47(13) . . . . ?
C23 C18 C19 C20 2.56(15) . . . . ?
N4 C18 C19 C20 -175.33(9) . . . . ?
C23 C18 C19 C24' 174.4(6) . . . . ?
N4 C18 C19 C24' -3.5(7) . . . . ?
C23 C18 C19 C24 -176.0(3) . . . . ?
N4 C18 C19 C24 6.1(3) . . . . ?
C18 C19 C20 C21 -1.39(15) . . . . ?
C24' C19 C20 C21 -172.5(7) . . . . ?
C24 C19 C20 C21 177.3(3) . . . . ?
C19 C20 C21 C22 -0.41(16) . . . . ?
C20 C21 C22 C23 1.09(16) . . . . ?
C21 C22 C23 C18 0.07(16) . . . . ?
C21 C22 C23 C27' -175.1(5) . . . . ?
C21 C22 C23 C27 175.01(18) . . . . ?
C19 C18 C23 C22 -1.92(15) . . . . ?
N4 C18 C23 C22 175.96(9) . . . . ?
C19 C18 C23 C27' 172.8(5) . . . . ?
N4 C18 C23 C27' -9.3(5) . . . . ?
C19 C18 C23 C27 -177.03(18) . . . . ?
N4 C18 C23 C27 0.9(2) . . . . ?
C20 C19 C24 C25 -47.2(5) . . . . ?
C18 C19 C24 C25 131.4(3) . . . . ?
C20 C19 C24 C26 75.2(5) . . . . ?
C18 C19 C24 C26 -106.3(4) . . . . ?
C20 C19 C24' C26' 53.8(14) . . . . ?
C18 C19 C24' C26' -117.5(9) . . . . ?
C20 C19 C24' C25' -70.0(13) . . . . ?
C18 C19 C24' C25' 118.7(9) . . . . ?
C22 C23 C27 C28 -85.8(3) . . . . ?
C18 C23 C27 C28 89.1(3) . . . . ?
C22 C23 C27 C29 37.0(3) . . . . ?
C18 C23 C27 C29 -148.0(2) . . . . ?
C22 C23 C27' C29' 70.8(12) . . . . ?
C18 C23 C27' C29' -104.1(11) . . . . ?
C22 C23 C27' C28' -66.4(9) . . . . ?
C18 C23 C27' C28' 118.8(9) . . . . ?
